data_4130288
loop_
_publ_author_name
'Suzuki, Mitsuharu'
'Kotyk, Juliet F Khosrowabadi'
'Khan, Saeed I.'
'Rubin, Yves'

_publ_section_title
;
 Directing the Crystallization of Dehydro[24]annulenes into Supramolecular
 Nanotubular Scaffolds.
;
_journal_issue 18
_journal_name_full 'Journal of the American Chemical Society'
_journal_page_first 5939
_journal_page_last 5956
_journal_paper_doi 10.1021/jacs.6b01939
_journal_volume 138
_journal_year 2016
_chemical_formula_moiety 'C56 H32 O12, 5(C4 H8 O)'
_chemical_formula_sum 'C76 H72 O17'
_chemical_formula_weight 1257.34
_space_group_IT_number 2
_space_group_name_Hall '-P 1'
_space_group_name_H-M_alt 'P -1'
_symmetry_cell_setting triclinic
_symmetry_space_group_name_Hall '-P 1'
_symmetry_space_group_name_H-M 'P -1'
_atom_sites_solution_hydrogens geom
_atom_sites_solution_primary direct
_atom_sites_solution_secondary difmap
_audit_creation_method SHELXL-97
_cell_angle_alpha 70.530(6)
_cell_angle_beta 89.281(6)
_cell_angle_gamma 79.425(6)
_cell_formula_units_Z 1
_cell_length_a 9.613(5)
_cell_length_b 13.191(7)
_cell_length_c 13.847(7)
_cell_measurement_reflns_used 6017
_cell_measurement_temperature 100(2)
_cell_measurement_theta_max 28.39
_cell_measurement_theta_min 3.70
_cell_volume 1625.1(15)
_computing_cell_refinement 'Bruker SAINT'
_computing_data_collection 'Bruker APEX2'
_computing_data_reduction 'Bruker SAINT'
_computing_molecular_graphics 'Bruker SHELXTL'
_computing_publication_material 'Bruker SHELXTL'
_computing_structure_refinement 'SHELXL-97 (Sheldrick, 1997)'
_computing_structure_solution 'SHELXS-97 (Sheldrick, 1990)'
_diffrn_ambient_temperature 100(2)
_diffrn_measured_fraction_theta_full 0.987
_diffrn_measured_fraction_theta_max 0.967
_diffrn_measurement_device_type 'Bruker APEX-II CCD'
_diffrn_measurement_method '\f and \w scans'
_diffrn_radiation_monochromator graphite
_diffrn_radiation_source 'fine-focus sealed tube'
_diffrn_radiation_type MoK\a
_diffrn_radiation_wavelength 0.71073
_diffrn_reflns_av_R_equivalents 0.0376
_diffrn_reflns_av_sigmaI/netI 0.0541
_diffrn_reflns_limit_h_max 12
_diffrn_reflns_limit_h_min -12
_diffrn_reflns_limit_k_max 16
_diffrn_reflns_limit_k_min -17
_diffrn_reflns_limit_l_max 18
_diffrn_reflns_limit_l_min -18
_diffrn_reflns_number 20545
_diffrn_reflns_theta_full 26.50
_diffrn_reflns_theta_max 28.61
_diffrn_reflns_theta_min 3.70
_diffrn_standards_number 0
_exptl_absorpt_coefficient_mu 0.091
_exptl_absorpt_correction_T_max 0.9955
_exptl_absorpt_correction_T_min 0.9521
_exptl_absorpt_correction_type multi-scan
_exptl_absorpt_process_details 'Sadabs (Bruker)'
_exptl_crystal_colour red
_exptl_crystal_density_diffrn 1.285
_exptl_crystal_density_method 'not measured'
_exptl_crystal_description prism
_exptl_crystal_F_000 664
_exptl_crystal_size_max 0.20
_exptl_crystal_size_mid 0.10
_exptl_crystal_size_min 0.05
_refine_diff_density_max 0.589
_refine_diff_density_min -0.360
_refine_diff_density_rms 0.048
_refine_ls_extinction_method none
_refine_ls_goodness_of_fit_ref 1.013
_refine_ls_hydrogen_treatment mixed
_refine_ls_matrix_type full
_refine_ls_number_parameters 512
_refine_ls_number_reflns 8025
_refine_ls_number_restraints 30
_refine_ls_restrained_S_all 1.014
_refine_ls_R_factor_all 0.1067
_refine_ls_R_factor_gt 0.0585
_refine_ls_shift/su_max 0.001
_refine_ls_shift/su_mean 0.000
_refine_ls_structure_factor_coef Fsqd
_refine_ls_weighting_details 'calc w=1/[\s^2^(Fo^2^)+(0.0735P)^2^+0.5342P] where P=(Fo^2^+2Fc^2^)/3'
_refine_ls_weighting_scheme calc
_refine_ls_wR_factor_gt 0.1411
_refine_ls_wR_factor_ref 0.1677
_reflns_number_gt 4873
_reflns_number_total 8025
_reflns_threshold_expression >2sigma(I)
_cod_data_source_file ja6b01939_si_002.cif
_cod_data_source_block 1b
_cod_depositor_comments
;
The following automatic conversions were performed:

data item '_symmetry_cell_setting' value 'Triclinic' was changed to
'triclinic' in accordance with the
/home/saulius/struct/COD-crude-data/automatic-downloads/DataCite-retrospective/ACS/depositions/lib/dictionaries/cif_core.dic
dictionary named 'cif_core.dic' version 2.4.2 last updated on
2011-04-26.

Automatic conversion script
Id: cif_fix_values 6909 2019-04-08 15:41:33Z antanas 
;
_cod_original_cell_volume 1625.2(14)
_cod_original_sg_symbol_H-M P-1
_cod_database_code 4130288

loop_
_symmetry_equiv_pos_as_xyz
'x, y, z'
'-x, -y, -z'

loop_
_atom_site_label
_atom_site_type_symbol
_atom_site_fract_x
_atom_site_fract_y
_atom_site_fract_z
_atom_site_U_iso_or_equiv
_atom_site_adp_type
_atom_site_occupancy
_atom_site_symmetry_multiplicity
_atom_site_calc_flag
_atom_site_refinement_flags
_atom_site_disorder_assembly
_atom_site_disorder_group
O1Y O 0.2156(2) 0.63966(17) 0.03731(17) 0.0698(6) Uani 1 1 d D . .
C1Y C 0.1928(3) 0.70042(19) 0.10542(19) 0.0449(6) Uani 1 1 d D . .
H1Y1 H 0.1651 0.7797 0.0667 0.054 Uiso 1 1 calc R . .
H1Y2 H 0.2798 0.6881 0.1485 0.054 Uiso 1 1 calc R . .
C2Y C 0.0763(4) 0.6599(3) 0.1701(3) 0.0813(11) Uani 1 1 d D . .
H2Y1 H 0.1061 0.6364 0.2437 0.098 Uiso 1 1 calc R . .
H2Y2 H -0.0087 0.7188 0.1562 0.098 Uiso 1 1 calc R . .
C3Y C 0.0447(4) 0.5697(3) 0.1455(3) 0.0788(11) Uani 1 1 d D . .
H3Y1 H -0.0581 0.5811 0.1291 0.095 Uiso 1 1 calc R . .
H3Y2 H 0.0718 0.5012 0.2046 0.095 Uiso 1 1 calc R . .
C4Y C 0.1261(2) 0.56175(19) 0.05551(19) 0.0423(5) Uani 1 1 d D . .
H4Y1 H 0.1829 0.4871 0.0704 0.051 Uiso 1 1 calc R . .
H4Y2 H 0.0612 0.5786 -0.0051 0.051 Uiso 1 1 calc R . .
O1S O 0.9418(10) 0.2254(9) 0.3036(8) 0.075(3) Uani 0.50 1 d PD A 1
C1S C 0.9297(5) 0.2764(5) 0.3809(4) 0.0525(13) Uani 0.50 1 d PD A 1
H1S1 H 0.9404 0.3538 0.3512 0.063 Uiso 0.50 1 calc PR A 1
H1S2 H 1.0034 0.2376 0.4368 0.063 Uiso 0.50 1 calc PR A 1
C2S C 0.7843(5) 0.2693(5) 0.4210(4) 0.0483(12) Uani 0.50 1 d PD A 1
H2S1 H 0.7831 0.2626 0.4943 0.058 Uiso 0.50 1 calc PR A 1
H2S2 H 0.7130 0.3338 0.3811 0.058 Uiso 0.50 1 calc PR A 1
C3S C 0.7596(14) 0.1673(13) 0.4056(10) 0.099(5) Uani 0.50 1 d PD A 1
H3S1 H 0.6576 0.1733 0.3899 0.129 Uiso 0.50 1 calc PR A 1
H3S2 H 0.7895 0.1036 0.4687 0.129 Uiso 0.50 1 calc PR A 1
C4S C 0.8447(6) 0.1527(5) 0.3179(4) 0.0496(13) Uani 0.50 1 d PD A 1
H4S1 H 0.8957 0.0761 0.3349 0.060 Uiso 0.50 1 calc PR A 1
H4S2 H 0.7828 0.1722 0.2552 0.060 Uiso 0.50 1 calc PR A 1
O1SA O 0.9506(8) 0.1967(7) 0.3190(6) 0.0355(14) Uani 0.50 1 d PD B 2
C1SA C 0.9972(4) 0.0994(4) 0.4051(4) 0.0423(11) Uani 0.50 1 d PD B 2
H1S3 H 1.0512 0.1161 0.4566 0.051 Uiso 0.50 1 calc PR B 2
H1S4 H 1.0595 0.0436 0.3829 0.051 Uiso 0.50 1 calc PR B 2
C2SA C 0.8676(5) 0.0579(4) 0.4504(4) 0.0549(14) Uani 0.50 1 d PD B 2
H2S3 H 0.8418 0.0058 0.4193 0.066 Uiso 0.50 1 calc PR B 2
H2S4 H 0.8816 0.0215 0.5256 0.066 Uiso 0.50 1 calc PR B 2
C3SA C 0.7599(10) 0.1581(7) 0.4242(7) 0.039(2) Uani 0.50 1 d PD B 2
H3S3 H 0.7661 0.1975 0.4731 0.047 Uiso 0.50 1 calc PR B 2
H3S4 H 0.6634 0.1419 0.4234 0.047 Uiso 0.50 1 calc PR B 2
C4SA C 0.7974(5) 0.2242(5) 0.3168(4) 0.0553(14) Uani 0.50 1 d PD B 2
H4S3 H 0.7539 0.2030 0.2638 0.066 Uiso 0.50 1 calc PR B 2
H4S4 H 0.7648 0.3037 0.3026 0.066 Uiso 0.50 1 calc PR B 2
O1Z O 1.1334(4) 0.4347(3) 0.4266(3) 0.0579(10) Uani 0.50 1 d P . 2
C1Z C 1.0200(5) 0.3846(4) 0.4113(4) 0.0478(12) Uani 0.50 1 d P C 2
H1Z1 H 1.0320 0.3084 0.4593 0.057 Uiso 0.50 1 calc PR C 2
H1Z2 H 1.0156 0.3838 0.3402 0.057 Uiso 0.50 1 calc PR C 2
C2Z C 0.8876(5) 0.4542(5) 0.4319(5) 0.0606(15) Uani 0.50 1 d P C 2
H2Z1 H 0.8534 0.5179 0.3697 0.073 Uiso 0.50 1 calc PR C 2
H2Z2 H 0.8117 0.4108 0.4523 0.073 Uiso 0.50 1 calc PR C 2
C3Z C 0.9260(3) 0.4906(2) 0.5151(2) 0.0579(7) Uani 1 1 d . . 2
H3Z1 H 0.9271 0.4334 0.5831 0.070 Uiso 1 1 calc R . 2
H3Z2 H 0.8622 0.5589 0.5145 0.070 Uiso 1 1 calc R . 2
O1 O 0.61170(14) -0.04504(11) 0.13338(11) 0.0300(3) Uani 1 1 d . . .
O2 O 0.79385(15) 0.04203(12) 0.08481(12) 0.0390(4) Uani 1 1 d . . .
O3 O 0.86623(16) -0.28513(13) -0.17180(12) 0.0403(4) Uani 1 1 d . . .
H3 H 0.9311 -0.2640 -0.2101 0.060 Uiso 1 1 calc R . .
O4 O 0.44355(14) 0.35262(11) 0.65957(11) 0.0328(3) Uani 1 1 d . . .
O5 O 0.62176(16) 0.43571(13) 0.58824(12) 0.0416(4) Uani 1 1 d . . .
O6 O 0.42565(19) 0.67571(15) 0.91037(14) 0.0523(5) Uani 1 1 d . . .
H6 H 0.3585 0.6593 0.9482 0.078 Uiso 1 1 calc R . .
C1 C -0.1244(2) 0.12693(17) 0.70834(15) 0.0311(4) Uani 1 1 d . . .
C2 C 0.0043(2) 0.15810(17) 0.68532(15) 0.0303(4) Uani 1 1 d . . .
C3 C 0.1138(2) 0.19120(16) 0.66958(15) 0.0294(4) Uani 1 1 d . . .
C4 C 0.2340(2) 0.24096(16) 0.66068(15) 0.0288(4) Uani 1 1 d . . .
H4 H 0.2453 0.2777 0.7077 0.035 Uiso 1 1 calc R . .
C5 C 0.3339(2) 0.24093(16) 0.59154(15) 0.0275(4) Uani 1 1 d . . .
C6 C 0.3342(2) 0.18529(16) 0.51919(15) 0.0293(4) Uani 1 1 d . . .
C7 C 0.3485(2) 0.14044(17) 0.45539(16) 0.0308(4) Uani 1 1 d . . .
C8 C 0.3703(2) 0.08897(17) 0.38393(16) 0.0310(4) Uani 1 1 d . . .
C9 C 0.3942(2) 0.04344(16) 0.32138(16) 0.0305(4) Uani 1 1 d . . .
C10 C 0.43881(19) -0.00829(16) 0.24777(15) 0.0279(4) Uani 1 1 d . . .
C11 C 0.3665(2) -0.07631(16) 0.22425(16) 0.0299(4) Uani 1 1 d . . .
H11 H 0.4059 -0.1095 0.1763 0.036 Uiso 1 1 calc R . .
C12 C 0.2367(2) -0.10223(17) 0.26520(16) 0.0308(4) Uani 1 1 d . . .
C13 C 0.5740(2) 0.01931(16) 0.19888(16) 0.0288(4) Uani 1 1 d . . .
H13A H 0.5601 0.0983 0.1583 0.035 Uiso 1 1 calc R . .
H13B H 0.6504 0.0023 0.2523 0.035 Uiso 1 1 calc R . .
C14 C 0.7289(2) -0.02623(16) 0.07958(15) 0.0283(4) Uani 1 1 d . . .
C15 C 0.76311(19) -0.09699(15) 0.01623(14) 0.0263(4) Uani 1 1 d . . .
C16 C 0.8804(2) -0.08486(17) -0.04468(15) 0.0286(4) Uani 1 1 d . . .
H16 H 0.932(3) -0.029(2) -0.0432(18) 0.047(7) Uiso 1 1 d . . .
C17 C 0.9177(2) -0.14726(16) -0.10648(16) 0.0295(4) Uani 1 1 d . . .
H17 H 1.001(2) -0.1374(18) -0.1475(17) 0.041(6) Uiso 1 1 d . . .
C18 C 0.8367(2) -0.22335(16) -0.11030(16) 0.0304(4) Uani 1 1 d . . .
C19 C 0.7202(2) -0.23773(18) -0.04899(18) 0.0347(5) Uani 1 1 d . . .
H19 H 0.662(3) -0.287(2) -0.0537(17) 0.044(7) Uiso 1 1 d . . .
C20 C 0.6841(2) -0.17519(17) 0.01315(17) 0.0315(5) Uani 1 1 d . . .
H20 H 0.606(3) -0.1856(19) 0.0531(18) 0.045(7) Uiso 1 1 d . . .
C21 C 0.4542(2) 0.30187(17) 0.58210(15) 0.0308(4) Uani 1 1 d . . .
H21A H 0.5461 0.2505 0.5914 0.037 Uiso 1 1 calc R . .
H21B H 0.4488 0.3583 0.5132 0.037 Uiso 1 1 calc R . .
C22 C 0.5320(2) 0.42449(16) 0.65063(16) 0.0306(4) Uani 1 1 d . . .
C23 C 0.5031(2) 0.48515(17) 0.72305(15) 0.0307(4) Uani 1 1 d . . .
C24 C 0.5786(2) 0.56813(17) 0.71622(16) 0.0320(5) Uani 1 1 d . . .
H24 H 0.652(2) 0.5836(18) 0.6654(17) 0.037(6) Uiso 1 1 d . . .
C25 C 0.5521(2) 0.63044(19) 0.77941(16) 0.0347(5) Uani 1 1 d . . .
H25 H 0.604(3) 0.690(2) 0.7712(19) 0.056(7) Uiso 1 1 d . . .
C26 C 0.4497(2) 0.61053(19) 0.85178(18) 0.0399(5) Uani 1 1 d . . .
C27 C 0.3766(3) 0.5258(2) 0.8605(2) 0.0501(7) Uani 1 1 d . . .
H27 H 0.311(3) 0.512(2) 0.912(2) 0.073(9) Uiso 1 1 d . . .
C28 C 0.4021(2) 0.4650(2) 0.79676(19) 0.0411(5) Uani 1 1 d . . .
H28 H 0.350(3) 0.408(2) 0.8004(19) 0.053(7) Uiso 1 1 d . . .

loop_
_atom_site_aniso_label
_atom_site_aniso_U_11
_atom_site_aniso_U_22
_atom_site_aniso_U_33
_atom_site_aniso_U_23
_atom_site_aniso_U_13
_atom_site_aniso_U_12
O1Y 0.0774(14) 0.0732(13) 0.0966(15) -0.0597(12) 0.0593(12) -0.0529(11)
C1Y 0.0484(14) 0.0361(13) 0.0522(14) -0.0192(11) -0.0038(11) -0.0045(11)
C2Y 0.113(3) 0.065(2) 0.084(2) -0.0452(18) 0.059(2) -0.030(2)
C3Y 0.078(2) 0.118(3) 0.081(2) -0.065(2) 0.0476(18) -0.061(2)
C4Y 0.0417(13) 0.0392(13) 0.0517(13) -0.0179(11) 0.0118(11) -0.0174(10)
O1S 0.070(5) 0.099(8) 0.094(6) -0.063(5) 0.057(4) -0.053(5)
C1S 0.044(3) 0.076(4) 0.057(3) -0.040(3) 0.025(2) -0.025(3)
C2S 0.042(3) 0.053(3) 0.048(3) -0.016(2) 0.013(2) -0.008(2)
C3S 0.047(7) 0.123(10) 0.089(8) 0.008(7) 0.036(5) -0.002(6)
C4S 0.047(3) 0.041(3) 0.066(3) -0.021(3) 0.014(3) -0.016(3)
O1SA 0.028(2) 0.042(3) 0.034(2) -0.0091(18) 0.0057(18) -0.0082(18)
C1SA 0.031(2) 0.046(3) 0.051(3) -0.016(2) 0.008(2) -0.008(2)
C2SA 0.041(3) 0.058(3) 0.063(3) -0.011(3) 0.014(2) -0.024(2)
C3SA 0.038(5) 0.038(4) 0.050(4) -0.020(3) 0.022(3) -0.020(3)
C4SA 0.038(3) 0.065(4) 0.062(4) -0.020(3) 0.000(3) -0.010(3)
O1Z 0.055(2) 0.078(3) 0.055(2) -0.030(2) 0.0129(17) -0.033(2)
C1Z 0.049(3) 0.047(3) 0.050(3) -0.016(2) 0.005(2) -0.017(2)
C2Z 0.035(3) 0.061(4) 0.077(4) -0.011(3) -0.002(3) -0.010(2)
C3Z 0.0603(17) 0.0431(15) 0.0604(16) -0.0076(13) 0.0218(14) -0.0050(13)
O1 0.0237(7) 0.0331(8) 0.0396(8) -0.0173(6) 0.0131(6) -0.0129(6)
O2 0.0326(8) 0.0441(9) 0.0533(9) -0.0259(8) 0.0190(7) -0.0225(7)
O3 0.0388(9) 0.0404(9) 0.0549(10) -0.0288(8) 0.0171(7) -0.0174(7)
O4 0.0309(7) 0.0349(8) 0.0383(8) -0.0140(6) 0.0118(6) -0.0178(6)
O5 0.0336(8) 0.0512(10) 0.0495(9) -0.0215(8) 0.0171(7) -0.0237(7)
O6 0.0511(10) 0.0617(11) 0.0688(12) -0.0422(10) 0.0309(9) -0.0357(9)
C1 0.0294(10) 0.0316(11) 0.0345(10) -0.0120(9) 0.0071(8) -0.0100(8)
C2 0.0275(10) 0.0315(11) 0.0341(10) -0.0119(9) 0.0081(8) -0.0098(8)
C3 0.0290(10) 0.0284(10) 0.0330(10) -0.0121(8) 0.0082(8) -0.0081(8)
C4 0.0245(9) 0.0288(10) 0.0352(10) -0.0113(8) 0.0063(8) -0.0095(8)
C5 0.0231(9) 0.0259(10) 0.0329(10) -0.0073(8) 0.0046(8) -0.0082(8)
C6 0.0228(9) 0.0284(10) 0.0364(11) -0.0078(9) 0.0090(8) -0.0100(8)
C7 0.0228(10) 0.0314(11) 0.0393(11) -0.0101(9) 0.0099(8) -0.0118(8)
C8 0.0226(9) 0.0317(11) 0.0408(11) -0.0128(9) 0.0095(8) -0.0102(8)
C9 0.0219(9) 0.0297(10) 0.0389(11) -0.0086(9) 0.0062(8) -0.0086(8)
C10 0.0214(9) 0.0282(10) 0.0341(10) -0.0096(8) 0.0071(8) -0.0067(8)
C11 0.0221(9) 0.0319(11) 0.0369(11) -0.0118(9) 0.0081(8) -0.0077(8)
C12 0.0269(10) 0.0315(11) 0.0355(11) -0.0122(9) 0.0059(8) -0.0081(8)
C13 0.0224(9) 0.0296(10) 0.0381(11) -0.0148(9) 0.0087(8) -0.0084(8)
C14 0.0211(9) 0.0306(11) 0.0327(10) -0.0081(8) 0.0060(8) -0.0089(8)
C15 0.0209(9) 0.0264(10) 0.0320(10) -0.0091(8) 0.0037(8) -0.0073(7)
C16 0.0225(9) 0.0314(11) 0.0339(10) -0.0105(9) 0.0047(8) -0.0117(8)
C17 0.0226(9) 0.0321(11) 0.0365(11) -0.0136(9) 0.0070(8) -0.0086(8)
C18 0.0279(10) 0.0283(10) 0.0381(11) -0.0144(9) 0.0064(9) -0.0071(8)
C19 0.0290(11) 0.0313(11) 0.0497(13) -0.0164(10) 0.0096(9) -0.0158(9)
C20 0.0217(10) 0.0318(11) 0.0429(12) -0.0129(9) 0.0098(9) -0.0095(8)
C21 0.0285(10) 0.0348(11) 0.0333(10) -0.0129(9) 0.0100(8) -0.0146(9)
C22 0.0240(9) 0.0298(11) 0.0366(11) -0.0061(9) 0.0033(8) -0.0115(8)
C23 0.0248(10) 0.0317(11) 0.0344(10) -0.0074(9) 0.0045(8) -0.0095(8)
C24 0.0249(10) 0.0386(12) 0.0329(10) -0.0080(9) 0.0035(8) -0.0145(9)
C25 0.0304(11) 0.0387(12) 0.0385(11) -0.0119(10) 0.0049(9) -0.0174(9)
C26 0.0379(12) 0.0427(13) 0.0491(13) -0.0225(11) 0.0142(10) -0.0195(10)
C27 0.0505(15) 0.0539(16) 0.0644(16) -0.0322(13) 0.0328(13) -0.0344(13)
C28 0.0391(12) 0.0395(13) 0.0542(14) -0.0203(11) 0.0200(11) -0.0238(11)

loop_
_atom_type_symbol
_atom_type_description
_atom_type_scat_dispersion_real
_atom_type_scat_dispersion_imag
_atom_type_scat_source
C C 0.0033 0.0016 'International Tables Vol C Tables 4.2.6.8 and 6.1.1.4'
H H 0.0000 0.0000 'International Tables Vol C Tables 4.2.6.8 and 6.1.1.4'
O O 0.0106 0.0060 'International Tables Vol C Tables 4.2.6.8 and 6.1.1.4'

loop_
_geom_angle_atom_site_label_1
_geom_angle_atom_site_label_2
_geom_angle_atom_site_label_3
_geom_angle
_geom_angle_site_symmetry_1
_geom_angle_site_symmetry_3
C4Y O1Y C1Y 111.86(18) . .
O1Y C1Y C2Y 105.8(2) . .
O1Y C1Y H1Y1 110.6 . .
C2Y C1Y H1Y1 110.6 . .
O1Y C1Y H1Y2 110.6 . .
C2Y C1Y H1Y2 110.6 . .
H1Y1 C1Y H1Y2 108.7 . .
C3Y C2Y C1Y 107.9(2) . .
C3Y C2Y H2Y1 110.1 . .
C1Y C2Y H2Y1 110.1 . .
C3Y C2Y H2Y2 110.1 . .
C1Y C2Y H2Y2 110.1 . .
H2Y1 C2Y H2Y2 108.4 . .
C2Y C3Y C4Y 108.0(2) . .
C2Y C3Y H3Y1 110.1 . .
C4Y C3Y H3Y1 110.1 . .
C2Y C3Y H3Y2 110.1 . .
C4Y C3Y H3Y2 110.1 . .
H3Y1 C3Y H3Y2 108.4 . .
O1Y C4Y C3Y 105.9(2) . .
O1Y C4Y H4Y1 110.6 . .
C3Y C4Y H4Y1 110.6 . .
O1Y C4Y H4Y2 110.6 . .
C3Y C4Y H4Y2 110.6 . .
H4Y1 C4Y H4Y2 108.7 . .
C4S O1S C1S 110.9(7) . .
O1S C1S C2S 106.0(5) . .
O1S C1S H1S1 110.5 . .
C2S C1S H1S1 110.5 . .
O1S C1S H1S2 110.5 . .
C2S C1S H1S2 110.5 . .
H1S1 C1S H1S2 108.7 . .
C3S C2S C1S 101.6(6) . .
C3S C2S H2S1 111.5 . .
C1S C2S H2S1 111.5 . .
C3S C2S H2S2 111.5 . .
C1S C2S H2S2 111.5 . .
H2S1 C2S H2S2 109.3 . .
C2S C3S C4S 107.9(7) . .
C2S C3S H3S1 110.1 . .
C4S C3S H3S1 110.1 . .
C2S C3S H3S2 110.1 . .
C4S C3S H3S2 110.1 . .
H3S1 C3S H3S2 108.4 . .
O1S C4S C3S 104.6(7) . .
O1S C4S H4S1 110.8 . .
C3S C4S H4S1 110.8 . .
O1S C4S H4S2 110.8 . .
C3S C4S H4S2 110.8 . .
H4S1 C4S H4S2 108.9 . .
C1SA O1SA C4SA 108.3(6) . .
O1SA C1SA C2SA 107.3(5) . .
O1SA C1SA H1S3 110.3 . .
C2SA C1SA H1S3 110.3 . .
O1SA C1SA H1S4 110.3 . .
C2SA C1SA H1S4 110.3 . .
H1S3 C1SA H1S4 108.5 . .
C3SA C2SA C1SA 102.6(5) . .
C3SA C2SA H2S3 111.2 . .
C1SA C2SA H2S3 111.2 . .
C3SA C2SA H2S4 111.2 . .
C1SA C2SA H2S4 111.2 . .
H2S3 C2SA H2S4 109.2 . .
C2SA C3SA C4SA 102.9(6) . .
C2SA C3SA H3S3 111.2 . .
C4SA C3SA H3S3 111.2 . .
C2SA C3SA H3S4 111.2 . .
C4SA C3SA H3S4 111.2 . .
H3S3 C3SA H3S4 109.1 . .
O1SA C4SA C3SA 104.1(6) . .
O1SA C4SA H4S3 110.9 . .
C3SA C4SA H4S3 110.9 . .
O1SA C4SA H4S4 110.9 . .
C3SA C4SA H4S4 110.9 . .
H4S3 C4SA H4S4 108.9 . .
C1Z O1Z C3Z 105.8(3) . 2_766
O1Z C1Z C2Z 105.2(4) . .
O1Z C1Z H1Z1 110.7 . .
C2Z C1Z H1Z1 110.7 . .
O1Z C1Z H1Z2 110.7 . .
C2Z C1Z H1Z2 110.7 . .
H1Z1 C1Z H1Z2 108.8 . .
C3Z C2Z C1Z 106.6(4) . .
C3Z C2Z H2Z1 110.4 . .
C1Z C2Z H2Z1 110.4 . .
C3Z C2Z H2Z2 110.4 . .
C1Z C2Z H2Z2 110.4 . .
H2Z1 C2Z H2Z2 108.6 . .
C2Z C3Z C3Z 99.1(3) . 2_766
C2Z C3Z H3Z1 111.9 . .
C3Z C3Z H3Z1 111.9 2_766 .
C2Z C3Z H3Z2 111.9 . .
C3Z C3Z H3Z2 111.9 2_766 .
H3Z1 C3Z H3Z2 109.6 . .
C14 O1 C13 115.27(14) . .
C18 O3 H3 109.5 . .
C22 O4 C21 114.96(15) . .
C26 O6 H6 109.5 . .
C12 C1 C2 175.0(2) 2_556 .
C3 C2 C1 174.6(2) . .
C2 C3 C4 170.7(2) . .
C5 C4 C3 125.91(19) . .
C5 C4 H4 117.0 . .
C3 C4 H4 117.0 . .
C4 C5 C6 123.30(18) . .
C4 C5 C21 123.00(18) . .
C6 C5 C21 113.69(16) . .
C7 C6 C5 173.07(19) . .
C6 C7 C8 177.8(2) . .
C9 C8 C7 177.9(2) . .
C8 C9 C10 173.3(2) . .
C11 C10 C9 122.97(18) . .
C11 C10 C13 122.98(18) . .
C9 C10 C13 114.05(17) . .
C10 C11 C12 125.4(2) . .
C10 C11 H11 117.3 . .
C12 C11 H11 117.3 . .
C1 C12 C11 173.6(2) 2_556 .
O1 C13 C10 107.78(15) . .
O1 C13 H13A 110.2 . .
C10 C13 H13A 110.2 . .
O1 C13 H13B 110.2 . .
C10 C13 H13B 110.2 . .
H13A C13 H13B 108.5 . .
O2 C14 O1 121.84(18) . .
O2 C14 C15 125.92(18) . .
O1 C14 C15 112.23(16) . .
C16 C15 C20 118.18(19) . .
C16 C15 C14 118.26(17) . .
C20 C15 C14 123.56(17) . .
C17 C16 C15 121.47(18) . .
C17 C16 H16 121.2(14) . .
C15 C16 H16 117.3(14) . .
C16 C17 C18 119.78(19) . .
C16 C17 H17 119.3(13) . .
C18 C17 H17 120.9(13) . .
O3 C18 C17 122.40(18) . .
O3 C18 C19 117.99(18) . .
C17 C18 C19 119.61(19) . .
C20 C19 C18 120.15(19) . .
C20 C19 H19 119.8(14) . .
C18 C19 H19 119.9(14) . .
C19 C20 C15 120.78(19) . .
C19 C20 H20 118.9(15) . .
C15 C20 H20 120.3(15) . .
O4 C21 C5 108.33(15) . .
O4 C21 H21A 110.0 . .
C5 C21 H21A 110.0 . .
O4 C21 H21B 110.0 . .
C5 C21 H21B 110.0 . .
H21A C21 H21B 108.4 . .
O5 C22 O4 121.77(19) . .
O5 C22 C23 125.64(18) . .
O4 C22 C23 112.59(17) . .
C28 C23 C24 118.5(2) . .
C28 C23 C22 123.02(19) . .
C24 C23 C22 118.42(18) . .
C25 C24 C23 120.9(2) . .
C25 C24 H24 118.5(13) . .
C23 C24 H24 120.5(13) . .
C24 C25 C26 120.0(2) . .
C24 C25 H25 119.4(15) . .
C26 C25 H25 120.6(15) . .
O6 C26 C25 117.58(19) . .
O6 C26 C27 123.2(2) . .
C25 C26 C27 119.2(2) . .
C28 C27 C26 120.6(2) . .
C28 C27 H27 122.1(18) . .
C26 C27 H27 117.3(18) . .
C27 C28 C23 120.7(2) . .
C27 C28 H28 121.4(15) . .
C23 C28 H28 117.9(15) . .

loop_
_geom_bond_atom_site_label_1
_geom_bond_atom_site_label_2
_geom_bond_distance
_geom_bond_site_symmetry_2
O1Y C4Y 1.416(3) .
O1Y C1Y 1.419(3) .
C1Y C2Y 1.489(4) .
C1Y H1Y1 0.9900 .
C1Y H1Y2 0.9900 .
C2Y C3Y 1.424(4) .
C2Y H2Y1 0.9900 .
C2Y H2Y2 0.9900 .
C3Y C4Y 1.487(4) .
C3Y H3Y1 0.9900 .
C3Y H3Y2 0.9900 .
C4Y H4Y1 0.9900 .
C4Y H4Y2 0.9900 .
O1S C4S 1.424(10) .
O1S C1S 1.435(11) .
C1S C2S 1.504(6) .
C1S H1S1 0.9900 .
C1S H1S2 0.9900 .
C2S C3S 1.491(13) .
C2S H2S1 0.9900 .
C2S H2S2 0.9900 .
C3S C4S 1.502(11) .
C3S H3S1 0.9900 .
C3S H3S2 0.9900 .
C4S H4S1 0.9900 .
C4S H4S2 0.9900 .
O1SA C1SA 1.433(8) .
O1SA C4SA 1.449(8) .
C1SA C2SA 1.500(6) .
C1SA H1S3 0.9900 .
C1SA H1S4 0.9900 .
C2SA C3SA 1.462(11) .
C2SA H2S3 0.9900 .
C2SA H2S4 0.9900 .
C3SA C4SA 1.530(9) .
C3SA H3S3 0.9900 .
C3SA H3S4 0.9900 .
C4SA H4S3 0.9900 .
C4SA H4S4 0.9900 .
O1Z C1Z 1.426(6) .
O1Z C3Z 1.504(5) 2_766
C1Z C2Z 1.509(7) .
C1Z H1Z1 0.9900 .
C1Z H1Z2 0.9900 .
C2Z C3Z 1.463(7) .
C2Z H2Z1 0.9900 .
C2Z H2Z2 0.9900 .
C3Z C3Z 1.519(5) 2_766
C3Z H3Z1 0.9900 .
C3Z H3Z2 0.9900 .
O1 C14 1.358(2) .
O1 C13 1.438(2) .
O2 C14 1.207(2) .
O3 C18 1.357(2) .
O3 H3 0.8400 .
O4 C22 1.361(2) .
O4 C21 1.435(2) .
O5 C22 1.207(2) .
O6 C26 1.356(3) .
O6 H6 0.8400 .
C1 C12 1.202(3) 2_556
C1 C2 1.375(3) .
C2 C3 1.202(3) .
C3 C4 1.415(3) .
C4 C5 1.348(3) .
C4 H4 0.9500 .
C5 C6 1.425(3) .
C5 C21 1.506(3) .
C6 C7 1.210(3) .
C7 C8 1.369(3) .
C8 C9 1.206(3) .
C9 C10 1.426(3) .
C10 C11 1.351(3) .
C10 C13 1.506(3) .
C11 C12 1.416(3) .
C11 H11 0.9500 .
C12 C1 1.202(3) 2_556
C13 H13A 0.9900 .
C13 H13B 0.9900 .
C14 C15 1.475(3) .
C15 C16 1.400(3) .
C15 C20 1.401(3) .
C16 C17 1.375(3) .
C16 H16 0.97(2) .
C17 C18 1.393(3) .
C17 H17 0.98(2) .
C18 C19 1.399(3) .
C19 C20 1.379(3) .
C19 H19 0.95(2) .
C20 H20 0.93(2) .
C21 H21A 0.9900 .
C21 H21B 0.9900 .
C22 C23 1.473(3) .
C23 C28 1.394(3) .
C23 C24 1.398(3) .
C24 C25 1.380(3) .
C24 H24 0.99(2) .
C25 C26 1.392(3) .
C25 H25 0.98(3) .
C26 C27 1.398(3) .
C27 C28 1.371(3) .
C27 H27 0.94(3) .
C28 H28 0.97(3) .

loop_
_geom_torsion_atom_site_label_1
_geom_torsion_atom_site_label_2
_geom_torsion_atom_site_label_3
_geom_torsion_atom_site_label_4
_geom_torsion
_geom_torsion_site_symmetry_1
_geom_torsion_site_symmetry_4
C4Y O1Y C1Y C2Y -1.7(3) . .
O1Y C1Y C2Y C3Y 5.9(4) . .
C1Y C2Y C3Y C4Y -7.7(4) . .
C1Y O1Y C4Y C3Y -2.9(3) . .
C2Y C3Y C4Y O1Y 6.6(4) . .
C4S O1S C1S C2S -22.0(9) . .
O1S C1S C2S C3S 29.5(9) . .
C1S C2S C3S C4S -27.2(11) . .
C1S O1S C4S C3S 4.5(11) . .
C2S C3S C4S O1S 14.9(12) . .
C4SA O1SA C1SA C2SA 6.9(8) . .
O1SA C1SA C2SA C3SA -28.6(7) . .
C1SA C2SA C3SA C4SA 37.7(6) . .
C1SA O1SA C4SA C3SA 16.7(8) . .
C2SA C3SA C4SA O1SA -34.3(7) . .
C3Z O1Z C1Z C2Z 16.4(5) 2_766 .
O1Z C1Z C2Z C3Z -35.8(5) . .
C1Z C2Z C3Z C3Z 37.6(5) . 2_766
C3 C4 C5 C6 -2.7(3) . .
C3 C4 C5 C21 175.92(19) . .
C9 C10 C11 C12 2.5(3) . .
C13 C10 C11 C12 -177.78(19) . .
C14 O1 C13 C10 177.24(16) . .
C11 C10 C13 O1 -4.4(3) . .
C9 C10 C13 O1 175.38(16) . .
C13 O1 C14 O2 -2.0(3) . .
C13 O1 C14 C15 178.55(16) . .
O2 C14 C15 C16 -0.5(3) . .
O1 C14 C15 C16 178.93(17) . .
O2 C14 C15 C20 179.9(2) . .
O1 C14 C15 C20 -0.6(3) . .
C20 C15 C16 C17 0.2(3) . .
C14 C15 C16 C17 -179.35(18) . .
C15 C16 C17 C18 1.0(3) . .
C16 C17 C18 O3 178.26(19) . .
C16 C17 C18 C19 -1.8(3) . .
O3 C18 C19 C20 -178.6(2) . .
C17 C18 C19 C20 1.4(3) . .
C18 C19 C20 C15 -0.2(3) . .
C16 C15 C20 C19 -0.6(3) . .
C14 C15 C20 C19 178.97(19) . .
C22 O4 C21 C5 -170.28(16) . .
C4 C5 C21 O4 2.1(3) . .
C6 C5 C21 O4 -179.12(16) . .
C21 O4 C22 O5 -7.0(3) . .
C21 O4 C22 C23 172.12(16) . .
O5 C22 C23 C28 -176.9(2) . .
O4 C22 C23 C28 4.0(3) . .
O5 C22 C23 C24 4.3(3) . .
O4 C22 C23 C24 -174.81(17) . .
C28 C23 C24 C25 -1.3(3) . .
C22 C23 C24 C25 177.49(19) . .
C23 C24 C25 C26 0.5(3) . .
C24 C25 C26 O6 -178.6(2) . .
C24 C25 C26 C27 1.1(4) . .
O6 C26 C27 C28 177.8(2) . .
C25 C26 C27 C28 -1.9(4) . .
C26 C27 C28 C23 1.1(4) . .
C24 C23 C28 C27 0.5(3) . .
C22 C23 C28 C27 -178.2(2) . .
